data_4082193
loop_
_publ_author_name
'Groom, Laura R.'
'Schwarz, Andrew D.'
'Nova, Ainara'
'Clot, Eric'
'Mountford, Philip'

_publ_section_title
;
 Synthesis and Reactions of a Cyclopentadienyl-Amidinate
 Titaniumtert-Butoxyimido Compound
;
_journal_issue 24
_journal_name_full Organometallics
_journal_page_first 7520
_journal_paper_doi 10.1021/om401008a
_journal_volume 32
_journal_year 2013
_chemical_absolute_configuration ad
_chemical_formula_moiety 'C27 H43 N3 O1 Ti1'
_chemical_formula_sum 'C27 H43 N3 O Ti'
_chemical_formula_weight 473.51
_chemical_name_systematic
;
C5Me5Ti(PhDIPA)(NOtBu)
;
_space_group_IT_number 19
_symmetry_cell_setting orthorhombic
_symmetry_space_group_name_Hall 'P 2ac 2ab'
_symmetry_space_group_name_H-M 'P 21 21 21'
_atom_sites_solution_hydrogens geom
_atom_sites_solution_primary direct
_atom_sites_solution_secondary difmap
_cell_angle_alpha 90
_cell_angle_beta 90
_cell_angle_gamma 90
_cell_formula_units_Z 8
_cell_length_a 16.6135(2)
_cell_length_b 17.1813(2)
_cell_length_c 19.3943(2)
_cell_measurement_reflns_used 6909
_cell_measurement_temperature 150
_cell_measurement_theta_max 27
_cell_measurement_theta_min 5
_cell_volume 5535.94(11)
_computing_cell_refinement 'DENZO/SCALEPACK (Otwinowski & Minor, 1997)'
_computing_data_collection 'COLLECT (Nonius, 2001).'
_computing_data_reduction 'DENZO/SCALEPACK (Otwinowski & Minor, 1997)'
_computing_molecular_graphics 'CAMERON (Watkin et al., 1996)'
_computing_publication_material 'CRYSTALS (Betteridge et al., 2003)'
_computing_structure_refinement 'CRYSTALS (Betteridge et al., 2003)'
_computing_structure_solution 'SIR92 (Altomare et al., 1994)'
_diffrn_ambient_temperature 150
_diffrn_measured_fraction_theta_full 0.990
_diffrn_measured_fraction_theta_max 0.990
_diffrn_measurement_device Area
_diffrn_measurement_device_type 'Nonius KappaCCD'
_diffrn_measurement_method \w
_diffrn_radiation_monochromator graphite
_diffrn_radiation_type 'Mo K\a'
_diffrn_radiation_wavelength 0.71073
_diffrn_reflns_av_R_equivalents 0.0389
_diffrn_reflns_limit_h_max 21
_diffrn_reflns_limit_h_min -21
_diffrn_reflns_limit_k_max 22
_diffrn_reflns_limit_k_min -22
_diffrn_reflns_limit_l_max 25
_diffrn_reflns_limit_l_min -25
_diffrn_reflns_number 65185
_diffrn_reflns_theta_full 26.929
_diffrn_reflns_theta_max 27.478
_diffrn_reflns_theta_min 5.121
_diffrn_standards_number 0
_exptl_absorpt_coefficient_mu 0.331
_exptl_absorpt_correction_T_max 0.91
_exptl_absorpt_correction_T_min 0.91
_exptl_absorpt_correction_type multi-scan
_exptl_absorpt_process_details 'DENZO/SCALEPACK (Otwinowski & Minor, 1997)'
_exptl_crystal_colour green
_exptl_crystal_density_diffrn 1.136
_exptl_crystal_density_method 'not measured'
_exptl_crystal_description block
_exptl_crystal_F_000 2048
_exptl_crystal_size_max 0.300
_exptl_crystal_size_mid 0.300
_exptl_crystal_size_min 0.300
_refine_diff_density_max 0.24
_refine_diff_density_min -0.28
_refine_ls_abs_structure_details 'Flack (1983), 5711 Friedel-pairs'
_refine_ls_abs_structure_Flack 0.52(3)
_refine_ls_extinction_method None
_refine_ls_goodness_of_fit_ref 1.0998
_refine_ls_hydrogen_treatment none
_refine_ls_matrix_type full
_refine_ls_number_parameters 578
_refine_ls_number_reflns 7629
_refine_ls_number_restraints 0
_refine_ls_R_factor_all 0.0897
_refine_ls_R_factor_gt 0.0531
_refine_ls_shift/su_max 0.0005598
_refine_ls_shift/su_mean 0.0000220
_refine_ls_structure_factor_coef F
_refine_ls_weighting_details
;
 Method, part 1, Chebychev polynomial, (Watkin, 1994, Prince, 1982) 
 [weight] = 1.0/[A~0~*T~0~(x)+A~1~*T~1~(x) ... +A~n-1~]*T~n-1~(x)] 
 where A~i~ are the Chebychev coefficients listed below and x= Fcalc/Fmax 
 Method = Robust Weighting (Prince, 1982) 
 W = [weight] * [1-(deltaF/6*sigmaF)^2^]^2^ 
 A~i~ are: 
 0.381 0.228 0.172 
;
_refine_ls_weighting_scheme calc
_refine_ls_wR_factor_all 0.1035
_refine_ls_wR_factor_gt 0.0571
_refine_ls_wR_factor_ref 0.0520
_reflns_limit_h_max 21
_reflns_limit_h_min -21
_reflns_limit_k_max 22
_reflns_limit_k_min 0
_reflns_limit_l_max 25
_reflns_limit_l_min 0
_reflns_number_gt 8647
_reflns_number_total 12594
_reflns_threshold_expression I>2.0\s(I)
_oxford_diffrn_Wilson_B_factor 2.50
_oxford_diffrn_Wilson_scale 40.04
_oxford_refine_ls_r_factor_ref 0.0459
_oxford_refine_ls_scale 0.1573(2)
_oxford_reflns_number_all 12594
_oxford_reflns_threshold_expression_ref I>3.0\s(I)
_cod_data_source_file om401008a_si_002.cif
_cod_data_source_block compound_19
_cod_depositor_comments
;
The following automatic conversions were performed:

'_symmetry_cell_setting' value 'Orthorhombic' changed to
'orthorhombic' according to
/home/saulius/struct/CIF-dictionaries/cif_core.dic dictionary named
'cif_core.dic' version 2.4.2 from
2011-04-26.

'_atom_sites_solution_primary' value 'Direct' changed to
'direct' according to
/home/saulius/struct/CIF-dictionaries/cif_core.dic dictionary named
'cif_core.dic' version 2.4.2 from 2011-04-26.

Automatic conversion script
Id: cif_fix_values 1891 2012-01-12 08:04:46Z andrius 
;
_cod_original_sg_symbol_H-M 'P 21 21 21 '
_cod_original_formula_sum 'C27 H43 N3 O1 Ti1'
_cod_database_code 4082193

loop_
_symmetry_equiv_pos_as_xyz
x,y,z
x+1/2,-y+1/2,-z
-x,y+1/2,-z+1/2
-x+1/2,-y,z+1/2

loop_
_atom_site_label
_atom_site_type_symbol
_atom_site_fract_x
_atom_site_fract_y
_atom_site_fract_z
_atom_site_U_iso_or_equiv
_atom_site_occupancy
_atom_site_adp_type
_atom_site_refinement_flags_posn
Ti1 Ti 0.65901(3) 0.06622(4) 0.86334(3) 0.0252 1.0000 Uani .
N1 N 0.74722(17) 0.09546(19) 0.90051(17) 0.0324 1.0000 Uani .
N2 N 0.67714(19) 0.04889(18) 0.75655(15) 0.0297 1.0000 Uani .
N3 N 0.62858(18) 0.16123(17) 0.79855(16) 0.0280 1.0000 Uani .
O1 O 0.80621(15) 0.11584(17) 0.94733(14) 0.0365 1.0000 Uani .
C1 C 0.8869(2) 0.0929(3) 0.9255(2) 0.0388 1.0000 Uani .
C2 C 0.9397(3) 0.1300(3) 0.9801(2) 0.0539 1.0000 Uani .
C3 C 0.9044(2) 0.1246(3) 0.8543(2) 0.0496 1.0000 Uani .
C4 C 0.8923(3) 0.0057(3) 0.9278(3) 0.0639 1.0000 Uani .
C5 C 0.6652(2) 0.1248(2) 0.74669(18) 0.0283 1.0000 Uani .
C6 C 0.6960(2) 0.1668(2) 0.6836(2) 0.0277 1.0000 Uani .
C7 C 0.7718(3) 0.2017(3) 0.6853(2) 0.0399 1.0000 Uani .
C8 C 0.8005(2) 0.2412(2) 0.6282(3) 0.0437 1.0000 Uani .
C9 C 0.7537(3) 0.2464(3) 0.5697(2) 0.0464 1.0000 Uani .
C10 C 0.6801(3) 0.2122(3) 0.5673(2) 0.0513 1.0000 Uani .
C11 C 0.6511(3) 0.1725(3) 0.6245(2) 0.0403 1.0000 Uani .
C12 C 0.7197(2) 0.0008(2) 0.7048(2) 0.0310 1.0000 Uani .
C13 C 0.7657(3) -0.0630(3) 0.7419(2) 0.0460 1.0000 Uani .
C14 C 0.6610(3) -0.0342(3) 0.6533(2) 0.0438 1.0000 Uani .
C15 C 0.6225(3) 0.2463(2) 0.8014(2) 0.0353 1.0000 Uani .
C16 C 0.6733(3) 0.2766(2) 0.8598(2) 0.0493 1.0000 Uani .
C17 C 0.5349(3) 0.2704(2) 0.8112(3) 0.0539 1.0000 Uani .
C18 C 0.6122(2) 0.0163(3) 0.96900(19) 0.0373 1.0000 Uani .
C19 C 0.6168(2) -0.0466(2) 0.9220(2) 0.0346 1.0000 Uani .
C20 C 0.5583(2) -0.0345(2) 0.87016(19) 0.0328 1.0000 Uani .
C21 C 0.51943(19) 0.0367(2) 0.88354(19) 0.0310 1.0000 Uani .
C22 C 0.5527(2) 0.0676(2) 0.94505(18) 0.0318 1.0000 Uani .
C23 C 0.6612(3) 0.0252(3) 1.03411(19) 0.0565 1.0000 Uani .
C24 C 0.6701(3) -0.1171(3) 0.9283(3) 0.0648 1.0000 Uani .
C25 C 0.5366(3) -0.0894(3) 0.8128(2) 0.0519 1.0000 Uani .
C26 C 0.4524(2) 0.0714(3) 0.8418(2) 0.0490 1.0000 Uani .
C27 C 0.5261(3) 0.1406(2) 0.9820(2) 0.0502 1.0000 Uani .
Ti101 Ti 0.66713(3) 0.43469(4) 0.36002(3) 0.0260 1.0000 Uani .
N101 N 0.75557(17) 0.4075(2) 0.39890(17) 0.0331 1.0000 Uani .
N102 N 0.68436(18) 0.45027(18) 0.25203(15) 0.0298 1.0000 Uani .
N103 N 0.63739(18) 0.33825(18) 0.29688(16) 0.0287 1.0000 Uani .
O101 O 0.81187(15) 0.3890(2) 0.44834(15) 0.0452 1.0000 Uani .
C101 C 0.8940(2) 0.3985(3) 0.4236(2) 0.0420 1.0000 Uani .
C102 C 0.9441(3) 0.3658(4) 0.4821(3) 0.0648 1.0000 Uani .
C103 C 0.9047(3) 0.3537(4) 0.3582(3) 0.0751 1.0000 Uani .
C104 C 0.9099(4) 0.4840(4) 0.4140(4) 0.0887 1.0000 Uani .
C105 C 0.6713(2) 0.3739(2) 0.24308(18) 0.0259 1.0000 Uani .
C106 C 0.6978(2) 0.3308(2) 0.1804(2) 0.0301 1.0000 Uani .
C107 C 0.7731(2) 0.2958(2) 0.1776(2) 0.0357 1.0000 Uani .
C108 C 0.7957(3) 0.2542(2) 0.1197(2) 0.0456 1.0000 Uani .
C109 C 0.7454(3) 0.2487(3) 0.0628(3) 0.0490 1.0000 Uani .
C110 C 0.6711(3) 0.2847(3) 0.0656(2) 0.0505 1.0000 Uani .
C111 C 0.6472(3) 0.3252(3) 0.1239(2) 0.0423 1.0000 Uani .
C112 C 0.7230(2) 0.4970(3) 0.1987(2) 0.0356 1.0000 Uani .
C113 C 0.7780(3) 0.5569(3) 0.2312(2) 0.0448 1.0000 Uani .
C114 C 0.6595(3) 0.5363(3) 0.1532(2) 0.0495 1.0000 Uani .
C115 C 0.6325(3) 0.2529(2) 0.3009(2) 0.0339 1.0000 Uani .
C116 C 0.6469(3) 0.2272(3) 0.3739(2) 0.0499 1.0000 Uani .
C117 C 0.5527(3) 0.2243(3) 0.2742(3) 0.0630 1.0000 Uani .
C118 C 0.5984(2) 0.4568(2) 0.4639(2) 0.0369 1.0000 Uani .
C119 C 0.6327(2) 0.5276(2) 0.4431(2) 0.0350 1.0000 Uani .
C120 C 0.5941(2) 0.5509(2) 0.38210(19) 0.0314 1.0000 Uani .
C121 C 0.53644(19) 0.4947(2) 0.36442(19) 0.0333 1.0000 Uani .
C122 C 0.5387(2) 0.4366(2) 0.4156(2) 0.0373 1.0000 Uani .
C123 C 0.6208(3) 0.4124(3) 0.5286(2) 0.0621 1.0000 Uani .
C124 C 0.6958(2) 0.5725(3) 0.4825(2) 0.0579 1.0000 Uani .
C125 C 0.6057(3) 0.6275(2) 0.3450(3) 0.0551 1.0000 Uani .
C126 C 0.4817(2) 0.4956(3) 0.3026(2) 0.0561 1.0000 Uani .
C127 C 0.4831(3) 0.3673(2) 0.4198(3) 0.0621 1.0000 Uani .
H21 H 0.9946 0.1187 0.9707 0.0626 1.0000 Uiso R
H22 H 0.9257 0.1098 1.0240 0.0626 1.0000 Uiso R
H23 H 0.9318 0.1847 0.9797 0.0626 1.0000 Uiso R
H31 H 0.9572 0.1097 0.8408 0.0602 1.0000 Uiso R
H32 H 0.9005 0.1798 0.8547 0.0602 1.0000 Uiso R
H33 H 0.8664 0.1039 0.8227 0.0602 1.0000 Uiso R
H41 H 0.9443 -0.0113 0.9141 0.0804 1.0000 Uiso R
H42 H 0.8823 -0.0103 0.9739 0.0804 1.0000 Uiso R
H43 H 0.8530 -0.0164 0.8981 0.0804 1.0000 Uiso R
H71 H 0.8041 0.1979 0.7255 0.0526 1.0000 Uiso R
H81 H 0.8520 0.2651 0.6290 0.0540 1.0000 Uiso R
H91 H 0.7734 0.2741 0.5308 0.0609 1.0000 Uiso R
H101 H 0.6484 0.2153 0.5266 0.0611 1.0000 Uiso R
H111 H 0.5994 0.1489 0.6230 0.0500 1.0000 Uiso R
H121 H 0.7569 0.0328 0.6807 0.0364 1.0000 Uiso R
H131 H 0.7933 -0.0941 0.7090 0.0580 1.0000 Uiso R
H132 H 0.8035 -0.0404 0.7728 0.0580 1.0000 Uiso R
H133 H 0.7291 -0.0946 0.7671 0.0580 1.0000 Uiso R
H141 H 0.6895 -0.0646 0.6204 0.0542 1.0000 Uiso R
H142 H 0.6234 -0.0661 0.6770 0.0542 1.0000 Uiso R
H143 H 0.6333 0.0066 0.6303 0.0542 1.0000 Uiso R
H151 H 0.6421 0.2676 0.7594 0.0463 1.0000 Uiso R
H161 H 0.6703 0.3317 0.8623 0.0609 1.0000 Uiso R
H162 H 0.6538 0.2547 0.9016 0.0609 1.0000 Uiso R
H163 H 0.7277 0.2612 0.8531 0.0609 1.0000 Uiso R
H171 H 0.5303 0.3255 0.8125 0.0643 1.0000 Uiso R
H172 H 0.5156 0.2491 0.8533 0.0643 1.0000 Uiso R
H173 H 0.5040 0.2506 0.7739 0.0643 1.0000 Uiso R
H231 H 0.6469 0.0721 1.0570 0.0718 1.0000 Uiso R
H232 H 0.6515 -0.0177 1.0638 0.0718 1.0000 Uiso R
H233 H 0.7167 0.0267 1.0222 0.0718 1.0000 Uiso R
H241 H 0.6616 -0.1504 0.8898 0.0789 1.0000 Uiso R
H242 H 0.6576 -0.1444 0.9696 0.0789 1.0000 Uiso R
H243 H 0.7248 -0.1010 0.9293 0.0789 1.0000 Uiso R
H251 H 0.4953 -0.0671 0.7852 0.0677 1.0000 Uiso R
H252 H 0.5182 -0.1372 0.8316 0.0677 1.0000 Uiso R
H253 H 0.5828 -0.0985 0.7852 0.0677 1.0000 Uiso R
H261 H 0.4362 0.1197 0.8611 0.0623 1.0000 Uiso R
H262 H 0.4080 0.0365 0.8417 0.0623 1.0000 Uiso R
H263 H 0.4704 0.0793 0.7958 0.0623 1.0000 Uiso R
H271 H 0.4854 0.1657 0.9558 0.0641 1.0000 Uiso R
H272 H 0.5055 0.1273 1.0261 0.0641 1.0000 Uiso R
H273 H 0.5708 0.1746 0.9872 0.0641 1.0000 Uiso R
H1021 H 0.9998 0.3696 0.4714 0.0900 1.0000 Uiso R
H1022 H 0.9333 0.3939 0.5233 0.0900 1.0000 Uiso R
H1023 H 0.9301 0.3127 0.4885 0.0900 1.0000 Uiso R
H1031 H 0.9579 0.3593 0.3409 0.0934 1.0000 Uiso R
H1032 H 0.8948 0.3006 0.3688 0.0934 1.0000 Uiso R
H1033 H 0.8673 0.3708 0.3243 0.0934 1.0000 Uiso R
H1041 H 0.9633 0.4923 0.3980 0.1018 1.0000 Uiso R
H1042 H 0.9026 0.5100 0.4568 0.1018 1.0000 Uiso R
H1043 H 0.8727 0.5037 0.3812 0.1018 1.0000 Uiso R
H1071 H 0.8079 0.2997 0.2163 0.0412 1.0000 Uiso R
H1081 H 0.8469 0.2296 0.1189 0.0579 1.0000 Uiso R
H1091 H 0.7619 0.2209 0.0230 0.0580 1.0000 Uiso R
H1101 H 0.6360 0.2818 0.0270 0.0652 1.0000 Uiso R
H1111 H 0.5955 0.3487 0.1263 0.0560 1.0000 Uiso R
H1121 H 0.7548 0.4636 0.1707 0.0480 1.0000 Uiso R
H1131 H 0.8036 0.5869 0.1964 0.0595 1.0000 Uiso R
H1132 H 0.8176 0.5316 0.2585 0.0595 1.0000 Uiso R
H1133 H 0.7463 0.5899 0.2595 0.0595 1.0000 Uiso R
H1141 H 0.6854 0.5659 0.1182 0.0644 1.0000 Uiso R
H1142 H 0.6278 0.5698 0.1811 0.0644 1.0000 Uiso R
H1143 H 0.6260 0.4981 0.1325 0.0644 1.0000 Uiso R
H1151 H 0.6738 0.2315 0.2728 0.0416 1.0000 Uiso R
H1161 H 0.6442 0.1721 0.3772 0.0612 1.0000 Uiso R
H1162 H 0.6986 0.2444 0.3882 0.0612 1.0000 Uiso R
H1163 H 0.6070 0.2497 0.4028 0.0612 1.0000 Uiso R
H1171 H 0.5503 0.1692 0.2770 0.0777 1.0000 Uiso R
H1172 H 0.5108 0.2463 0.3012 0.0777 1.0000 Uiso R
H1173 H 0.5466 0.2401 0.2275 0.0777 1.0000 Uiso R
H1231 H 0.5893 0.3664 0.5311 0.0788 1.0000 Uiso R
H1232 H 0.6101 0.4440 0.5678 0.0788 1.0000 Uiso R
H1233 H 0.6762 0.3991 0.5277 0.0788 1.0000 Uiso R
H1241 H 0.7095 0.6185 0.4580 0.0728 1.0000 Uiso R
H1242 H 0.6750 0.5860 0.5265 0.0728 1.0000 Uiso R
H1243 H 0.7424 0.5411 0.4880 0.0728 1.0000 Uiso R
H1251 H 0.5729 0.6294 0.3049 0.0683 1.0000 Uiso R
H1252 H 0.5906 0.6681 0.3756 0.0683 1.0000 Uiso R
H1253 H 0.6605 0.6337 0.3322 0.0683 1.0000 Uiso R
H1261 H 0.4480 0.4510 0.3029 0.0763 1.0000 Uiso R
H1262 H 0.4494 0.5412 0.3030 0.0763 1.0000 Uiso R
H1263 H 0.5140 0.4952 0.2622 0.0763 1.0000 Uiso R
H1271 H 0.4484 0.3672 0.3809 0.0804 1.0000 Uiso R
H1272 H 0.4520 0.3704 0.4608 0.0804 1.0000 Uiso R
H1273 H 0.5139 0.3206 0.4202 0.0804 1.0000 Uiso R

loop_
_atom_site_aniso_label
_atom_site_aniso_U_11
_atom_site_aniso_U_22
_atom_site_aniso_U_33
_atom_site_aniso_U_23
_atom_site_aniso_U_13
_atom_site_aniso_U_12
Ti1 0.0256(3) 0.0260(3) 0.0241(3) 0.0038(3) 0.0018(2) -0.0025(3)
N1 0.0267(14) 0.0380(19) 0.0325(19) -0.0016(15) -0.0014(13) -0.0041(14)
N2 0.0356(15) 0.0272(18) 0.0262(15) 0.0011(13) 0.0043(13) 0.0025(14)
N3 0.0333(16) 0.0235(16) 0.0271(17) 0.0039(14) 0.0030(13) 0.0005(13)
O1 0.0258(12) 0.0507(17) 0.0329(15) -0.0096(13) 0.0029(11) -0.0044(12)
C1 0.0285(18) 0.051(2) 0.037(2) 0.0023(19) -0.0004(17) 0.0034(17)
C2 0.037(2) 0.084(4) 0.041(3) -0.003(3) -0.0054(19) -0.008(2)
C3 0.0323(19) 0.081(3) 0.036(2) 0.002(2) 0.0069(18) -0.0092(19)
C4 0.049(3) 0.060(3) 0.082(4) -0.005(3) -0.015(3) 0.018(2)
C5 0.0309(18) 0.033(2) 0.0208(18) 0.0056(16) -0.0023(16) -0.0049(16)
C6 0.0291(19) 0.027(2) 0.027(2) 0.0013(16) 0.0050(16) -0.0010(15)
C7 0.037(2) 0.041(3) 0.041(2) 0.011(2) 0.001(2) 0.0035(19)
C8 0.034(2) 0.037(2) 0.060(3) 0.009(2) 0.013(2) -0.0002(17)
C9 0.062(3) 0.040(3) 0.037(3) 0.013(2) 0.022(2) 0.010(2)
C10 0.067(3) 0.058(3) 0.028(2) 0.013(2) 0.004(2) 0.008(3)
C11 0.045(2) 0.044(2) 0.032(2) 0.0045(19) 0.000(2) -0.0038(19)
C12 0.0355(19) 0.030(2) 0.028(2) 0.0011(17) 0.0099(16) -0.0017(16)
C13 0.046(2) 0.043(2) 0.049(2) -0.001(2) 0.0091(18) 0.002(2)
C14 0.047(2) 0.042(2) 0.042(2) -0.007(2) 0.004(2) -0.0013(19)
C15 0.046(2) 0.029(2) 0.031(2) -0.0006(18) 0.0090(17) 0.0006(17)
C16 0.059(2) 0.0297(19) 0.059(3) -0.006(2) -0.006(2) -0.0003(17)
C17 0.059(3) 0.034(2) 0.069(3) 0.004(2) -0.004(2) 0.0127(19)
C18 0.0322(18) 0.055(3) 0.0246(18) 0.0136(18) -0.0020(15) -0.0111(18)
C19 0.0295(17) 0.032(2) 0.043(2) 0.0165(17) 0.0071(16) -0.0008(14)
C20 0.0326(17) 0.0322(18) 0.034(2) -0.0018(16) 0.0064(16) -0.0112(15)
C21 0.0231(15) 0.0363(19) 0.0337(19) 0.0084(15) 0.0007(14) -0.0054(14)
C22 0.0298(16) 0.0329(17) 0.0328(19) -0.0010(17) 0.0094(14) -0.0093(16)
C23 0.055(2) 0.088(3) 0.0265(18) 0.017(2) -0.0053(19) -0.026(2)
C24 0.055(3) 0.052(3) 0.087(4) 0.034(3) 0.012(3) 0.009(2)
C25 0.054(2) 0.054(2) 0.047(2) -0.0098(19) 0.014(2) -0.018(2)
C26 0.0328(17) 0.055(2) 0.059(3) 0.014(2) -0.0092(16) -0.0015(18)
C27 0.051(2) 0.042(2) 0.058(3) -0.0118(19) 0.025(2) -0.0115(19)
Ti101 0.0244(3) 0.0272(3) 0.0264(3) -0.0050(3) 0.0003(3) 0.0031(3)
N101 0.0262(14) 0.042(2) 0.0311(19) -0.0076(15) -0.0025(12) 0.0056(14)
N102 0.0333(14) 0.0277(19) 0.0284(16) -0.0024(13) 0.0044(13) 0.0035(14)
N103 0.0349(16) 0.0241(16) 0.0270(17) -0.0048(14) 0.0018(13) 0.0020(13)
O101 0.0252(13) 0.076(2) 0.0348(16) 0.0045(15) -0.0060(12) 0.0006(14)
C101 0.0267(19) 0.059(3) 0.041(2) 0.000(2) -0.0029(18) -0.0015(18)
C102 0.033(2) 0.112(5) 0.049(3) 0.008(3) -0.011(2) 0.007(3)
C103 0.037(2) 0.128(5) 0.060(3) -0.028(4) -0.006(2) 0.025(3)
C104 0.061(3) 0.089(5) 0.116(5) 0.026(4) -0.027(4) -0.037(3)
C105 0.0281(17) 0.023(2) 0.0263(19) -0.0018(15) -0.0014(15) 0.0020(15)
C106 0.036(2) 0.028(2) 0.026(2) -0.0075(17) 0.0043(17) -0.0034(16)
C107 0.037(2) 0.031(2) 0.039(2) 0.0026(19) 0.0036(19) 0.0007(18)
C108 0.047(2) 0.034(2) 0.056(3) -0.010(2) 0.026(2) 0.0006(18)
C109 0.071(3) 0.036(2) 0.041(3) -0.015(2) 0.023(2) -0.017(2)
C110 0.058(3) 0.055(3) 0.039(3) -0.018(2) 0.001(2) -0.014(2)
C111 0.039(2) 0.050(3) 0.038(2) -0.014(2) -0.004(2) -0.0039(19)
C112 0.040(2) 0.030(2) 0.037(2) -0.0013(19) 0.0085(18) -0.0030(17)
C113 0.051(2) 0.036(2) 0.048(2) -0.006(2) 0.0114(18) -0.0118(19)
C114 0.058(3) 0.047(3) 0.045(3) 0.020(2) 0.002(2) -0.003(2)
C115 0.044(2) 0.0200(18) 0.038(2) -0.0057(18) 0.0075(17) 0.0027(16)
C116 0.060(3) 0.035(2) 0.054(3) 0.0113(19) 0.001(2) 0.0026(19)
C117 0.083(3) 0.040(2) 0.066(3) -0.003(2) -0.012(3) -0.028(2)
C118 0.041(2) 0.041(2) 0.0295(19) -0.0003(16) 0.0120(16) 0.0157(17)
C119 0.0317(18) 0.036(2) 0.037(2) -0.0187(17) 0.0012(16) 0.0036(15)
C120 0.0322(17) 0.0248(18) 0.0372(19) 0.0004(15) 0.0076(15) 0.0072(14)
C121 0.0246(15) 0.043(2) 0.0320(19) -0.0064(19) -0.0020(15) 0.0072(14)
C122 0.0292(16) 0.0314(18) 0.051(2) -0.010(2) 0.0155(16) -0.0033(16)
C123 0.082(3) 0.073(3) 0.030(2) 0.011(2) 0.020(2) 0.033(3)
C124 0.040(2) 0.067(3) 0.067(3) -0.039(3) -0.0041(19) 0.005(2)
C125 0.058(3) 0.034(2) 0.073(3) 0.008(2) 0.025(2) 0.0101(19)
C126 0.033(2) 0.085(3) 0.051(2) -0.015(2) -0.0130(18) 0.012(2)
C127 0.048(2) 0.038(2) 0.100(4) -0.015(2) 0.034(3) -0.0086(19)

loop_
_atom_type_symbol
_atom_type_scat_dispersion_real
_atom_type_scat_dispersion_imag
_atom_type_scat_Cromer_Mann_a1
_atom_type_scat_Cromer_Mann_b1
_atom_type_scat_Cromer_Mann_a2
_atom_type_scat_Cromer_Mann_b2
_atom_type_scat_Cromer_Mann_a3
_atom_type_scat_Cromer_Mann_b3
_atom_type_scat_Cromer_Mann_a4
_atom_type_scat_Cromer_Mann_b4
_atom_type_scat_Cromer_Mann_c
_atom_type_scat_source
C 0.0033 0.0016 2.3100 20.8439 1.0200 10.2075 1.5886 0.5687 0.8650 51.6512 0.2156 'International Tables Vol C 4.2.6.8 and 6.1.1.4'
H 0.0000 0.0000 0.4930 10.5109 0.3229 26.1257 0.1402 3.1424 0.0408 57.7998 0.0030 'International Tables Vol C 4.2.6.8 and 6.1.1.4'
N 0.0061 0.0033 12.2126 0.0057 3.1322 9.8933 2.0125 28.9975 1.1663 0.5826 -11.5290 'International Tables Vol C 4.2.6.8 and 6.1.1.4'
O 0.0106 0.0060 3.0485 13.2771 2.2868 5.7011 1.5463 0.3239 0.8670 32.9089 0.2508 'International Tables Vol C 4.2.6.8 and 6.1.1.4'
Ti 0.2776 0.4457 9.7595 7.8508 7.3558 0.5000 1.6991 35.6338 1.9021 116.1050 1.2807 'International Tables Vol C 4.2.6.8 and 6.1.1.4'

loop_
_geom_angle_atom_site_label_1
_geom_angle_atom_site_label_2
_geom_angle_atom_site_label_3
_geom_angle
_geom_angle_publ_flag
N1 Ti1 N2 109.42(14) yes
N1 Ti1 N3 103.18(14) yes
N2 Ti1 N3 64.02(12) yes
N1 Ti1 C18 91.34(15) yes
N2 Ti1 C18 148.09(14) yes
N3 Ti1 C18 135.82(14) yes
N1 Ti1 C19 107.09(15) yes
N2 Ti1 C19 113.55(14) yes
N3 Ti1 C19 148.09(13) yes
C18 Ti1 C19 35.04(15) yes
N1 Ti1 C20 141.55(15) yes
N2 Ti1 C20 92.96(12) yes
N3 Ti1 C20 114.80(13) yes
C18 Ti1 C20 57.41(13) yes
C19 Ti1 C20 34.48(13) yes
N1 Ti1 C21 145.08(15) yes
N2 Ti1 C21 105.50(13) yes
N3 Ti1 C21 91.67(12) yes
C18 Ti1 C21 57.49(12) yes
C19 Ti1 C21 57.35(12) yes
N1 Ti1 C22 110.72(14) yes
N2 Ti1 C22 139.61(13) yes
N3 Ti1 C22 102.14(13) yes
C18 Ti1 C22 34.53(14) yes
C19 Ti1 C22 57.60(13) yes
C20 Ti1 C21 33.97(13) yes
C20 Ti1 C22 56.90(13) yes
C21 Ti1 C22 34.51(12) yes
Ti1 N1 O1 163.8(3) yes
Ti1 N2 C5 88.9(2) yes
Ti1 N2 C12 144.2(3) yes
C5 N2 C12 121.3(3) yes
Ti1 N3 C5 88.7(2) yes
Ti1 N3 C15 139.6(3) yes
C5 N3 C15 121.9(3) yes
N1 O1 C1 113.1(3) yes
O1 C1 C2 102.4(3) yes
O1 C1 C3 110.1(3) yes
C2 C1 C3 112.0(4) yes
O1 C1 C4 108.4(4) yes
C2 C1 C4 111.3(4) yes
C3 C1 C4 112.1(4) yes
C1 C2 H21 109.7 no
C1 C2 H22 109.3 no
H21 C2 H22 109.5 no
C1 C2 H23 109.4 no
H21 C2 H23 109.5 no
H22 C2 H23 109.5 no
C1 C3 H31 109.4 no
C1 C3 H32 110.0 no
H31 C3 H32 109.5 no
C1 C3 H33 109.0 no
H31 C3 H33 109.5 no
H32 C3 H33 109.5 no
C1 C4 H41 110.7 no
C1 C4 H42 107.9 no
H41 C4 H42 109.5 no
C1 C4 H43 109.8 no
H41 C4 H43 109.5 no
H42 C4 H43 109.5 no
N2 C5 N3 114.8(3) yes
N2 C5 C6 122.2(3) yes
N3 C5 C6 122.9(3) yes
C5 C6 C7 119.5(4) yes
C5 C6 C11 121.8(3) yes
C7 C6 C11 118.7(4) yes
C6 C7 C8 120.3(4) yes
C6 C7 H71 120.0 no
C8 C7 H71 119.8 no
C7 C8 C9 119.8(4) yes
C7 C8 H81 120.6 no
C9 C8 H81 119.6 no
C8 C9 C10 120.5(4) yes
C8 C9 H91 119.5 no
C10 C9 H91 120.0 no
C9 C10 C11 119.8(4) yes
C9 C10 H101 120.2 no
C11 C10 H101 120.0 no
C10 C11 C6 121.0(4) yes
C10 C11 H111 119.8 no
C6 C11 H111 119.2 no
N2 C12 C13 108.7(3) yes
N2 C12 C14 111.1(3) yes
C13 C12 C14 110.4(4) yes
N2 C12 H121 108.7 no
C13 C12 H121 108.9 no
C14 C12 H121 108.9 no
C12 C13 H131 109.2 no
C12 C13 H132 109.7 no
H131 C13 H132 109.5 no
C12 C13 H133 109.5 no
H131 C13 H133 109.5 no
H132 C13 H133 109.5 no
C12 C14 H141 109.8 no
C12 C14 H142 109.4 no
H141 C14 H142 109.5 no
C12 C14 H143 109.1 no
H141 C14 H143 109.5 no
H142 C14 H143 109.5 no
N3 C15 C16 109.5(3) yes
N3 C15 C17 110.0(3) yes
C16 C15 C17 110.3(4) yes
N3 C15 H151 109.2 no
C16 C15 H151 108.6 no
C17 C15 H151 109.3 no
C15 C16 H161 110.7 no
C15 C16 H162 108.3 no
H161 C16 H162 109.5 no
C15 C16 H163 109.5 no
H161 C16 H163 109.5 no
H162 C16 H163 109.5 no
C15 C17 H171 110.6 no
C15 C17 H172 109.0 no
H171 C17 H172 109.5 no
C15 C17 H173 108.8 no
H171 C17 H173 109.5 no
H172 C17 H173 109.5 no
Ti1 C18 C19 72.5(2) yes
Ti1 C18 C22 73.5(2) yes
C19 C18 C22 107.7(3) yes
Ti1 C18 C23 120.8(3) yes
C19 C18 C23 125.8(4) yes
C22 C18 C23 126.4(4) yes
Ti1 C19 C18 72.4(2) yes
Ti1 C19 C20 74.9(2) yes
C18 C19 C20 107.9(3) yes
Ti1 C19 C24 121.8(3) yes
C18 C19 C24 126.4(4) yes
C20 C19 C24 125.5(4) yes
Ti1 C20 C19 70.59(19) yes
Ti1 C20 C21 72.83(19) yes
C19 C20 C21 108.2(3) yes
Ti1 C20 C25 125.2(2) yes
C19 C20 C25 126.8(4) yes
C21 C20 C25 124.9(4) yes
Ti1 C21 C20 73.21(19) yes
Ti1 C21 C22 71.50(18) yes
C20 C21 C22 107.6(3) yes
Ti1 C21 C26 122.9(2) yes
C20 C21 C26 125.9(4) yes
C22 C21 C26 126.5(4) yes
Ti1 C22 C21 74.00(19) yes
Ti1 C22 C18 72.0(2) yes
C21 C22 C18 108.5(3) yes
Ti1 C22 C27 122.9(2) yes
C21 C22 C27 126.6(4) yes
C18 C22 C27 124.7(4) yes
C18 C23 H231 109.9 no
C18 C23 H232 109.7 no
H231 C23 H232 109.5 no
C18 C23 H233 108.8 no
H231 C23 H233 109.5 no
H232 C23 H233 109.5 no
C19 C24 H241 109.4 no
C19 C24 H242 109.7 no
H241 C24 H242 109.5 no
C19 C24 H243 109.3 no
H241 C24 H243 109.5 no
H242 C24 H243 109.5 no
C20 C25 H251 109.8 no
C20 C25 H252 109.6 no
H251 C25 H252 109.5 no
C20 C25 H253 109.1 no
H251 C25 H253 109.5 no
H252 C25 H253 109.5 no
C21 C26 H261 110.2 no
C21 C26 H262 109.0 no
H261 C26 H262 109.5 no
C21 C26 H263 109.2 no
H261 C26 H263 109.5 no
H262 C26 H263 109.5 no
C22 C27 H271 109.4 no
C22 C27 H272 109.5 no
H271 C27 H272 109.5 no
C22 C27 H273 109.6 no
H271 C27 H273 109.5 no
H272 C27 H273 109.5 no
N101 Ti101 N102 110.55(14) yes
N101 Ti101 N103 103.92(14) yes
N102 Ti101 N103 63.99(12) yes
N101 Ti101 C118 94.78(15) yes
N102 Ti101 C118 152.75(13) yes
N103 Ti101 C118 120.62(14) yes
N101 Ti101 C119 95.32(14) yes
N102 Ti101 C119 128.63(14) yes
N103 Ti101 C119 151.01(13) yes
C118 Ti101 C119 34.83(14) yes
N101 Ti101 C120 125.95(15) yes
N102 Ti101 C120 98.06(12) yes
N103 Ti101 C120 129.96(12) yes
C118 Ti101 C120 57.37(13) yes
C119 Ti101 C120 34.64(13) yes
N101 Ti101 C121 150.93(14) yes
N102 Ti101 C121 95.87(12) yes
N103 Ti101 C121 98.35(12) yes
C118 Ti101 C121 57.39(13) yes
C119 Ti101 C121 57.47(13) yes
N101 Ti101 C122 124.72(16) yes
N102 Ti101 C122 124.16(13) yes
N103 Ti101 C122 93.63(12) yes
C118 Ti101 C122 34.55(14) yes
C119 Ti101 C122 57.42(13) yes
C120 Ti101 C121 34.11(12) yes
C120 Ti101 C122 56.72(13) yes
C121 Ti101 C122 34.16(14) yes
Ti101 N101 O101 161.9(3) yes
Ti101 N102 C105 89.0(2) yes
Ti101 N102 C112 145.6(3) yes
C105 N102 C112 121.2(3) yes
Ti101 N103 C105 89.7(2) yes
Ti101 N103 C115 139.7(3) yes
C105 N103 C115 121.5(3) yes
N101 O101 C101 112.4(3) yes
O101 C101 C102 103.0(4) yes
O101 C101 C103 109.4(4) yes
C102 C101 C103 112.3(4) yes
O101 C101 C104 108.4(4) yes
C102 C101 C104 111.0(5) yes
C103 C101 C104 112.2(5) yes
C101 C102 H1021 110.2 no
C101 C102 H1022 109.6 no
H1021 C102 H1022 109.5 no
C101 C102 H1023 108.6 no
H1021 C102 H1023 109.5 no
H1022 C102 H1023 109.5 no
C101 C103 H1031 110.9 no
C101 C103 H1032 106.9 no
H1031 C103 H1032 109.5 no
C101 C103 H1033 110.5 no
H1031 C103 H1033 109.5 no
H1032 C103 H1033 109.5 no
C101 C104 H1041 110.6 no
C101 C104 H1042 109.3 no
H1041 C104 H1042 109.5 no
C101 C104 H1043 108.5 no
H1041 C104 H1043 109.5 no
H1042 C104 H1043 109.5 no
N102 C105 N103 114.6(3) yes
N102 C105 C106 122.9(3) yes
N103 C105 C106 122.3(3) yes
C105 C106 C107 120.9(4) yes
C105 C106 C111 120.0(3) yes
C107 C106 C111 119.1(4) yes
C106 C107 C108 119.9(4) yes
C106 C107 H1071 119.2 no
C108 C107 H1071 120.8 no
C107 C108 C109 121.2(4) yes
C107 C108 H1081 119.1 no
C109 C108 H1081 119.7 no
C108 C109 C110 118.4(4) yes
C108 C109 H1091 120.5 no
C110 C109 H1091 121.1 no
C109 C110 C111 120.8(5) yes
C109 C110 H1101 119.6 no
C111 C110 H1101 119.6 no
C110 C111 C106 120.5(4) yes
C110 C111 H1111 120.7 no
C106 C111 H1111 118.8 no
N102 C112 C113 110.2(4) yes
N102 C112 C114 110.4(3) yes
C113 C112 C114 110.8(4) yes
N102 C112 H1121 108.5 no
C113 C112 H1121 108.2 no
C114 C112 H1121 108.7 no
C112 C113 H1131 110.2 no
C112 C113 H1132 109.9 no
H1131 C113 H1132 109.5 no
C112 C113 H1133 108.3 no
H1131 C113 H1133 109.5 no
H1132 C113 H1133 109.5 no
C112 C114 H1141 109.6 no
C112 C114 H1142 108.8 no
H1141 C114 H1142 109.5 no
C112 C114 H1143 110.0 no
H1141 C114 H1143 109.5 no
H1142 C114 H1143 109.5 no
N103 C115 C116 109.5(3) yes
N103 C115 C117 110.9(3) yes
C116 C115 C117 111.6(4) yes
N103 C115 H1151 108.5 no
C116 C115 H1151 108.1 no
C117 C115 H1151 108.2 no
C115 C116 H1161 110.4 no
C115 C116 H1162 109.0 no
H1161 C116 H1162 109.5 no
C115 C116 H1163 108.9 no
H1161 C116 H1163 109.5 no
H1162 C116 H1163 109.5 no
C115 C117 H1171 110.2 no
C115 C117 H1172 109.0 no
H1171 C117 H1172 109.5 no
C115 C117 H1173 109.2 no
H1171 C117 H1173 109.5 no
H1172 C117 H1173 109.5 no
Ti101 C118 C119 72.3(2) yes
Ti101 C118 C122 74.4(2) yes
C119 C118 C122 107.9(3) yes
Ti101 C118 C123 120.7(3) yes
C119 C118 C123 125.1(4) yes
C122 C118 C123 126.9(4) yes
Ti101 C119 C118 72.9(2) yes
Ti101 C119 C120 74.0(2) yes
C118 C119 C120 107.7(3) yes
Ti101 C119 C124 121.8(2) yes
C118 C119 C124 125.5(4) yes
C120 C119 C124 126.7(4) yes
Ti101 C120 C119 71.3(2) yes
Ti101 C120 C121 74.13(19) yes
C119 C120 C121 108.8(3) yes
Ti101 C120 C125 125.5(2) yes
C119 C120 C125 126.2(4) yes
C121 C120 C125 124.7(4) yes
Ti101 C121 C120 71.76(18) yes
Ti101 C121 C122 72.34(19) yes
C120 C121 C122 107.3(3) yes
Ti101 C121 C126 121.5(3) yes
C120 C121 C126 126.9(4) yes
C122 C121 C126 125.9(4) yes
Ti101 C122 C121 73.50(19) yes
Ti101 C122 C118 71.06(19) yes
C121 C122 C118 108.3(3) yes
Ti101 C122 C127 124.0(3) yes
C121 C122 C127 125.5(4) yes
C118 C122 C127 126.1(4) yes
C118 C123 H1231 109.0 no
C118 C123 H1232 109.2 no
H1231 C123 H1232 109.5 no
C118 C123 H1233 110.2 no
H1231 C123 H1233 109.5 no
H1232 C123 H1233 109.5 no
C119 C124 H1241 109.8 no
C119 C124 H1242 109.1 no
H1241 C124 H1242 109.5 no
C119 C124 H1243 109.5 no
H1241 C124 H1243 109.5 no
H1242 C124 H1243 109.5 no
C120 C125 H1251 110.3 no
C120 C125 H1252 108.0 no
H1251 C125 H1252 109.5 no
C120 C125 H1253 110.1 no
H1251 C125 H1253 109.5 no
H1252 C125 H1253 109.5 no
C121 C126 H1261 110.0 no
C121 C126 H1262 110.0 no
H1261 C126 H1262 109.5 no
C121 C126 H1263 108.4 no
H1261 C126 H1263 109.5 no
H1262 C126 H1263 109.5 no
C122 C127 H1271 109.2 no
C122 C127 H1272 109.5 no
H1271 C127 H1272 109.5 no
C122 C127 H1273 109.7 no
H1271 C127 H1273 109.5 no
H1272 C127 H1273 109.5 no

loop_
_geom_bond_atom_site_label_1
_geom_bond_atom_site_label_2
_geom_bond_distance
_geom_bond_publ_flag
Ti1 N1 1.709(3) yes
Ti1 N2 2.114(3) yes
Ti1 N3 2.121(3) yes
Ti1 C18 2.354(4) yes
Ti1 C19 2.355(3) yes
Ti1 C20 2.411(3) yes
Ti1 C21 2.406(3) yes
Ti1 C22 2.374(3) yes
N1 O1 1.381(4) yes
N2 C5 1.333(5) yes
N2 C12 1.481(5) yes
N3 C5 1.332(5) yes
N3 C15 1.465(5) yes
O1 C1 1.460(5) yes
C1 C2 1.516(6) yes
C1 C3 1.512(6) yes
C1 C4 1.501(7) yes
C2 H21 0.950 no
C2 H22 0.950 no
C2 H23 0.950 no
C3 H31 0.950 no
C3 H32 0.950 no
C3 H33 0.950 no
C4 H41 0.950 no
C4 H42 0.950 no
C4 H43 0.950 no
C5 C6 1.509(5) yes
C6 C7 1.395(6) yes
C6 C11 1.371(6) yes
C7 C8 1.383(6) yes
C7 H71 0.950 no
C8 C9 1.378(7) yes
C8 H81 0.950 no
C9 C10 1.358(7) yes
C9 H91 0.950 no
C10 C11 1.390(6) yes
C10 H101 0.950 no
C11 H111 0.950 no
C12 C13 1.519(6) yes
C12 C14 1.519(6) yes
C12 H121 0.950 no
C13 H131 0.950 no
C13 H132 0.950 no
C13 H133 0.950 no
C14 H141 0.950 no
C14 H142 0.950 no
C14 H143 0.950 no
C15 C16 1.507(6) yes
C15 C17 1.525(6) yes
C15 H151 0.950 no
C16 H161 0.950 no
C16 H162 0.950 no
C16 H163 0.950 no
C17 H171 0.950 no
C17 H172 0.950 no
C17 H173 0.950 no
C18 C19 1.418(6) yes
C18 C22 1.403(6) yes
C18 C23 1.511(5) yes
C19 C20 1.414(5) yes
C19 C24 1.505(5) yes
C20 C21 1.407(5) yes
C20 C25 1.502(5) yes
C21 C22 1.418(5) yes
C21 C26 1.501(5) yes
C22 C27 1.509(5) yes
C23 H231 0.950 no
C23 H232 0.950 no
C23 H233 0.950 no
C24 H241 0.950 no
C24 H242 0.950 no
C24 H243 0.950 no
C25 H251 0.950 no
C25 H252 0.950 no
C25 H253 0.950 no
C26 H261 0.950 no
C26 H262 0.950 no
C26 H263 0.950 no
C27 H271 0.950 no
C27 H272 0.950 no
C27 H273 0.950 no
Ti101 N101 1.716(3) yes
Ti101 N102 2.131(3) yes
Ti101 N103 2.119(3) yes
Ti101 C118 2.347(4) yes
Ti101 C119 2.340(4) yes
Ti101 C120 2.375(3) yes
Ti101 C121 2.405(3) yes
Ti101 C122 2.390(3) yes
N101 O101 1.377(4) yes
N102 C105 1.341(5) yes
N102 C112 1.458(5) yes
N103 C105 1.334(5) yes
N103 C115 1.470(5) yes
O101 C101 1.456(5) yes
C101 C102 1.517(6) yes
C101 C103 1.494(7) yes
C101 C104 1.503(8) yes
C102 H1021 0.950 no
C102 H1022 0.950 no
C102 H1023 0.950 no
C103 H1031 0.950 no
C103 H1032 0.950 no
C103 H1033 0.950 no
C104 H1041 0.950 no
C104 H1042 0.950 no
C104 H1043 0.950 no
C105 C106 1.491(5) yes
C106 C107 1.388(6) yes
C106 C111 1.384(6) yes
C107 C108 1.383(6) yes
C107 H1071 0.950 no
C108 C109 1.388(7) yes
C108 H1081 0.950 no
C109 C110 1.382(7) yes
C109 H1091 0.950 no
C110 C111 1.385(6) yes
C110 H1101 0.950 no
C111 H1111 0.950 no
C112 C113 1.513(6) yes
C112 C114 1.532(6) yes
C112 H1121 0.950 no
C113 H1131 0.950 no
C113 H1132 0.950 no
C113 H1133 0.950 no
C114 H1141 0.950 no
C114 H1142 0.950 no
C114 H1143 0.950 no
C115 C116 1.504(6) yes
C115 C117 1.505(6) yes
C115 H1151 0.950 no
C116 H1161 0.950 no
C116 H1162 0.950 no
C116 H1163 0.950 no
C117 H1171 0.950 no
C117 H1172 0.950 no
C117 H1173 0.950 no
C118 C119 1.403(6) yes
C118 C122 1.407(6) yes
C118 C123 1.514(6) yes
C119 C120 1.404(5) yes
C119 C124 1.509(5) yes
C120 C121 1.402(5) yes
C120 C125 1.512(5) yes
C121 C122 1.409(6) yes
C121 C126 1.506(5) yes
C122 C127 1.510(5) yes
C123 H1231 0.950 no
C123 H1232 0.950 no
C123 H1233 0.950 no
C124 H1241 0.950 no
C124 H1242 0.950 no
C124 H1243 0.950 no
C125 H1251 0.950 no
C125 H1252 0.950 no
C125 H1253 0.950 no
C126 H1261 0.950 no
C126 H1262 0.950 no
C126 H1263 0.950 no
C127 H1271 0.950 no
C127 H1272 0.950 no
C127 H1273 0.950 no
